data_4329161
loop_
_publ_author_name
'Xu Zhang'
'Jin-Yun Wang'
'Jun Ni'
'Li-Yi Zhang'
'Zhong-Ning Chen'

_publ_section_title
;
 Vapochromic and Mechanochromic Phosphorescence Materials Based on a
 Platinum(II) Complex with 4-Trifluoromethylphenylacetylide
;
_journal_name_full 'Inorganic Chemistry'
_journal_page_first 5569
_journal_page_last 5579
_journal_paper_doi 10.1021/ic202421d
_journal_volume 51
_journal_year 2012
_chemical_formula_sum 'C39 H34 Cl2 F6 N2 O0 Pt Si2'
_chemical_formula_weight 966.85
_chemical_name_systematic
; 
 ? 
;
_space_group_IT_number 14
_symmetry_cell_setting monoclinic
_symmetry_space_group_name_Hall '-P 2ybc'
_symmetry_space_group_name_H-M 'P 1 21/c 1'
_atom_sites_solution_hydrogens geom
_atom_sites_solution_primary direct
_atom_sites_solution_secondary difmap
_audit_creation_method SHELXL-97
_cell_angle_alpha 90.00
_cell_angle_beta 96.035(7)
_cell_angle_gamma 90.00
_cell_formula_units_Z 4
_cell_length_a 7.1353(7)
_cell_length_b 38.393(3)
_cell_length_c 15.2803(17)
_cell_measurement_reflns_used 7710
_cell_measurement_temperature 293(2)
_cell_measurement_theta_max 27.5223
_cell_measurement_theta_min 2.0807
_cell_volume 4162.8(7)
_computing_cell_refinement 'CrystalClear (Rigaku Inc., 2008)'
_computing_data_collection 'CrystalClear (Rigaku Inc., 2008)'
_computing_data_reduction 'CrystalClear (Rigaku Inc., 2008)'
_computing_structure_refinement 'SHELXL-97 (Sheldrick, 1997)'
_computing_structure_solution 'SHELXS-97 (Sheldrick, 1990)'
_diffrn_ambient_temperature 293(2)
_diffrn_measured_fraction_theta_full 0.981
_diffrn_measured_fraction_theta_max 0.981
_diffrn_radiation_monochromator graphite
_diffrn_radiation_source 'fine-focus sealed tube'
_diffrn_radiation_type MoK\a
_diffrn_radiation_wavelength 0.71073
_diffrn_reflns_av_R_equivalents 0.0876
_diffrn_reflns_av_sigmaI/netI 0.0947
_diffrn_reflns_limit_h_max 8
_diffrn_reflns_limit_h_min -8
_diffrn_reflns_limit_k_max 45
_diffrn_reflns_limit_k_min -45
_diffrn_reflns_limit_l_max 16
_diffrn_reflns_limit_l_min -18
_diffrn_reflns_number 22466
_diffrn_reflns_theta_full 25.00
_diffrn_reflns_theta_max 25.00
_diffrn_reflns_theta_min 2.08
_exptl_absorpt_coefficient_mu 3.612
_exptl_absorpt_correction_T_max 0.6573
_exptl_absorpt_correction_T_min 0.4581
_exptl_absorpt_correction_type multi-scan
_exptl_crystal_colour yellow
_exptl_crystal_density_diffrn 1.543
_exptl_crystal_description Prism
_exptl_crystal_F_000 1904
_exptl_crystal_size_max 0.2
_exptl_crystal_size_mid 0.1
_exptl_crystal_size_min 0.1
_refine_diff_density_max 1.322
_refine_diff_density_min -1.064
_refine_diff_density_rms 0.229
_refine_ls_extinction_method none
_refine_ls_goodness_of_fit_ref 1.020
_refine_ls_hydrogen_treatment constr
_refine_ls_matrix_type full
_refine_ls_number_parameters 469
_refine_ls_number_reflns 7213
_refine_ls_number_restraints 0
_refine_ls_restrained_S_all 1.020
_refine_ls_R_factor_all 0.0804
_refine_ls_R_factor_gt 0.0474
_refine_ls_shift/su_max 0.001
_refine_ls_shift/su_mean 0.000
_refine_ls_structure_factor_coef Fsqd
_refine_ls_weighting_details 'calc w=1/[\s^2^(Fo^2^)+(0.0854P)^2^+0.0000P] where P=(Fo^2^+2Fc^2^)/3'
_refine_ls_weighting_scheme calc
_refine_ls_wR_factor_gt 0.1167
_refine_ls_wR_factor_ref 0.1701
_reflns_number_gt 4645
_reflns_number_total 7213
_reflns_threshold_expression >2sigma(I)
_cod_data_source_file ic202421d_si_002_2.cif
_cod_data_source_block complex_6_CH2Cl2
_cod_database_code 4329161

loop_
_symmetry_equiv_pos_as_xyz
'x, y, z'
'-x, y+1/2, -z+1/2'
'-x, -y, -z'
'x, -y-1/2, z-1/2'

loop_
_atom_site_label
_atom_site_type_symbol
_atom_site_fract_x
_atom_site_fract_y
_atom_site_fract_z
_atom_site_U_iso_or_equiv
_atom_site_adp_type
_atom_site_occupancy
_atom_site_symmetry_multiplicity
_atom_site_calc_flag
_atom_site_refinement_flags
Pt1 Pt 0.75516(5) 0.479469(9) 0.56495(3) 0.04924(16) Uani 1 1 d .
Si1 Si 0.6298(5) 0.66221(8) 0.2845(2) 0.0701(9) Uani 1 1 d .
Si2 Si 0.8047(5) 0.25983(8) 0.5218(3) 0.0715(9) Uani 1 1 d .
F1 F 0.6660(18) 0.3423(3) 1.0700(7) 0.158(4) Uani 1 1 d .
F2 F 0.9567(19) 0.3430(4) 1.0858(7) 0.183(6) Uani 1 1 d .
F3 F 0.793(2) 0.3827(3) 1.1384(6) 0.180(6) Uani 1 1 d .
F4 F 0.6739(19) 0.7022(3) 0.8314(7) 0.161(5) Uani 1 1 d .
F5 F 0.464(2) 0.7072(3) 0.7287(10) 0.195(6) Uani 1 1 d .
F6 F 0.736(2) 0.7179(2) 0.7052(9) 0.191(6) Uani 1 1 d .
N1 N 0.7468(10) 0.5008(2) 0.4400(5) 0.0476(18) Uani 1 1 d .
N2 N 0.7756(10) 0.4345(2) 0.4884(6) 0.052(2) Uani 1 1 d .
C1 C 0.7279(12) 0.5364(3) 0.4229(7) 0.054(3) Uani 1 1 d .
H1A H 0.7126 0.5521 0.4680 0.064 Uiso 1 1 calc R
C2 C 0.7327(13) 0.5477(3) 0.3374(8) 0.059(3) Uani 1 1 d .
C3 C 0.7490(16) 0.5252(3) 0.2710(8) 0.068(3) Uani 1 1 d .
H3A H 0.7494 0.5333 0.2137 0.081 Uiso 1 1 calc R
C4 C 0.7652(16) 0.4899(3) 0.2886(7) 0.066(3) Uani 1 1 d .
H4A H 0.7770 0.4739 0.2438 0.080 Uiso 1 1 calc R
C5 C 0.7632(13) 0.4791(3) 0.3756(7) 0.054(2) Uani 1 1 d .
C6 C 0.7861(12) 0.4412(3) 0.4004(7) 0.049(2) Uani 1 1 d .
C7 C 0.8002(13) 0.4140(3) 0.3412(7) 0.056(3) Uani 1 1 d .
H7A H 0.8035 0.4182 0.2814 0.067 Uiso 1 1 calc R
C8 C 0.8087(14) 0.3815(3) 0.3731(8) 0.060(3) Uani 1 1 d .
H8A H 0.8271 0.3633 0.3347 0.073 Uiso 1 1 calc R
C9 C 0.7922(13) 0.3738(3) 0.4575(7) 0.054(2) Uani 1 1 d .
C10 C 0.7792(13) 0.4020(2) 0.5156(7) 0.057(3) Uani 1 1 d .
H10A H 0.7731 0.3975 0.5751 0.068 Uiso 1 1 calc R
C11 C 0.7020(15) 0.5849(3) 0.3205(7) 0.066(3) Uani 1 1 d .
C12 C 0.6797(16) 0.6162(3) 0.3080(8) 0.070(3) Uani 1 1 d .
C13 C 0.682(2) 0.6857(4) 0.3886(11) 0.114(5) Uani 1 1 d .
H13A H 0.8142 0.6835 0.4081 0.171 Uiso 1 1 calc R
H13B H 0.6098 0.6760 0.4320 0.171 Uiso 1 1 calc R
H13C H 0.6508 0.7098 0.3800 0.171 Uiso 1 1 calc R
C14 C 0.3713(19) 0.6666(3) 0.2467(10) 0.105(5) Uani 1 1 d .
H14A H 0.3429 0.6545 0.1920 0.158 Uiso 1 1 calc R
H14B H 0.3401 0.6908 0.2387 0.158 Uiso 1 1 calc R
H14C H 0.2990 0.6568 0.2902 0.158 Uiso 1 1 calc R
C15 C 0.776(2) 0.6774(4) 0.2024(11) 0.118(6) Uani 1 1 d .
H15A H 0.9067 0.6747 0.2242 0.178 Uiso 1 1 calc R
H15B H 0.7502 0.7015 0.1899 0.178 Uiso 1 1 calc R
H15C H 0.7498 0.6640 0.1495 0.178 Uiso 1 1 calc R
C16 C 0.8013(15) 0.3389(3) 0.4894(8) 0.065(3) Uani 1 1 d .
C17 C 0.8032(17) 0.3078(3) 0.5071(8) 0.071(3) Uani 1 1 d .
C18 C 0.570(2) 0.2413(4) 0.4793(11) 0.124(6) Uani 1 1 d .
H18A H 0.4749 0.2503 0.5133 0.186 Uiso 1 1 calc R
H18B H 0.5738 0.2164 0.4840 0.186 Uiso 1 1 calc R
H18C H 0.5403 0.2478 0.4187 0.186 Uiso 1 1 calc R
C19 C 0.994(2) 0.2431(4) 0.4563(13) 0.142(8) Uani 1 1 d .
H19A H 1.1125 0.2531 0.4784 0.213 Uiso 1 1 calc R
H19B H 0.9642 0.2494 0.3956 0.213 Uiso 1 1 calc R
H19C H 1.0008 0.2182 0.4614 0.213 Uiso 1 1 calc R
C20 C 0.852(3) 0.2509(4) 0.6398(11) 0.126(6) Uani 1 1 d .
H20A H 0.7516 0.2600 0.6699 0.190 Uiso 1 1 calc R
H20B H 0.9688 0.2618 0.6622 0.190 Uiso 1 1 calc R
H20C H 0.8620 0.2262 0.6491 0.190 Uiso 1 1 calc R
C21 C 0.7688(14) 0.4561(3) 0.6787(7) 0.057(3) Uani 1 1 d .
C22 C 0.7788(14) 0.4404(3) 0.7459(7) 0.058(3) Uani 1 1 d .
C23 C 0.7904(15) 0.4206(3) 0.8302(7) 0.059(3) Uani 1 1 d .
C24 C 0.9481(16) 0.4021(3) 0.8606(8) 0.073(3) Uani 1 1 d .
H24A H 1.0529 0.4018 0.8292 0.087 Uiso 1 1 calc R
C25 C 0.9493(17) 0.3840(3) 0.9378(8) 0.075(3) Uani 1 1 d .
H25A H 1.0545 0.3707 0.9572 0.091 Uiso 1 1 calc R
C26 C 0.8027(18) 0.3848(3) 0.9863(7) 0.067(3) Uani 1 1 d .
C27 C 0.6472(19) 0.4023(4) 0.9580(8) 0.082(4) Uani 1 1 d .
H27A H 0.5448 0.4022 0.9910 0.099 Uiso 1 1 calc R
C28 C 0.6376(17) 0.4205(4) 0.8798(8) 0.082(4) Uani 1 1 d .
H28A H 0.5286 0.4327 0.8602 0.098 Uiso 1 1 calc R
C29 C 0.808(2) 0.3628(4) 1.0686(9) 0.089(4) Uani 1 1 d .
C30 C 0.7325(15) 0.5244(3) 0.6214(7) 0.058(3) Uani 1 1 d .
C31 C 0.7227(15) 0.5535(3) 0.6494(7) 0.061(3) Uani 1 1 d .
C32 C 0.7026(13) 0.5897(3) 0.6727(8) 0.062(3) Uani 1 1 d .
C33 C 0.6662(17) 0.5988(3) 0.7592(8) 0.081(4) Uani 1 1 d .
H33A H 0.6474 0.5815 0.8002 0.097 Uiso 1 1 calc R
C34 C 0.659(2) 0.6342(4) 0.7826(10) 0.100(5) Uani 1 1 d .
H34A H 0.6481 0.6403 0.8407 0.120 Uiso 1 1 calc R
C35 C 0.6668(17) 0.6584(3) 0.7236(9) 0.072(3) Uani 1 1 d .
C36 C 0.6887(18) 0.6516(3) 0.6385(9) 0.081(4) Uani 1 1 d .
H36A H 0.6932 0.6696 0.5978 0.097 Uiso 1 1 calc R
C37 C 0.7048(15) 0.6158(3) 0.6127(8) 0.065(3) Uani 1 1 d .
H37A H 0.7170 0.6105 0.5543 0.078 Uiso 1 1 calc R
C38 C 0.641(3) 0.6965(4) 0.7475(13) 0.106(5) Uani 1 1 d .
C01 C 0.170(2) 0.0128(4) 0.6253(11) 0.116(6) Uani 1 1 d .
H01A H 0.1358 -0.0113 0.6125 0.139 Uiso 1 1 calc R
H01B H 0.1917 0.0152 0.6887 0.139 Uiso 1 1 calc R
Cl1 Cl -0.0122(8) 0.03862(15) 0.5873(3) 0.152(2) Uani 1 1 d .
Cl2 Cl 0.3812(10) 0.02228(16) 0.5793(5) 0.181(3) Uani 1 1 d .

loop_
_atom_site_aniso_label
_atom_site_aniso_U_11
_atom_site_aniso_U_22
_atom_site_aniso_U_33
_atom_site_aniso_U_23
_atom_site_aniso_U_13
_atom_site_aniso_U_12
Pt1 0.0443(2) 0.0448(2) 0.0589(3) 0.0006(2) 0.00648(16) -0.00171(19)
Si1 0.078(2) 0.0469(16) 0.086(2) 0.0088(16) 0.0108(18) 0.0060(16)
Si2 0.081(2) 0.0401(14) 0.094(3) 0.0000(16) 0.0129(18) 0.0000(15)
F1 0.229(12) 0.123(8) 0.130(9) 0.056(7) 0.048(8) -0.025(9)
F2 0.207(12) 0.218(13) 0.128(9) 0.096(10) 0.031(8) 0.079(11)
F3 0.378(18) 0.107(7) 0.062(5) -0.013(5) 0.049(8) -0.058(10)
F4 0.252(13) 0.101(7) 0.127(8) -0.053(7) 0.002(8) 0.028(8)
F5 0.193(12) 0.125(9) 0.264(16) -0.052(10) 0.001(11) 0.073(9)
F6 0.295(16) 0.064(6) 0.230(14) -0.030(7) 0.106(12) -0.039(8)
N1 0.041(4) 0.046(4) 0.057(5) -0.005(4) 0.011(4) -0.002(4)
N2 0.046(4) 0.048(4) 0.063(5) -0.002(4) 0.005(4) -0.003(4)
C1 0.052(6) 0.041(5) 0.069(7) 0.002(5) 0.007(5) 0.007(5)
C2 0.039(5) 0.057(6) 0.079(8) 0.009(6) -0.007(5) -0.001(5)
C3 0.070(7) 0.060(7) 0.071(8) 0.010(6) -0.005(6) -0.003(6)
C4 0.074(7) 0.071(7) 0.055(7) -0.011(6) 0.010(6) 0.015(6)
C5 0.047(5) 0.055(6) 0.061(7) -0.002(6) 0.004(5) 0.000(5)
C6 0.044(5) 0.048(5) 0.055(6) 0.004(5) -0.002(4) -0.002(4)
C7 0.048(5) 0.053(6) 0.067(7) 0.000(5) 0.005(5) 0.006(5)
C8 0.058(6) 0.051(6) 0.071(8) -0.012(6) -0.005(5) 0.006(5)
C9 0.045(5) 0.048(5) 0.070(7) -0.007(5) 0.014(5) 0.004(4)
C10 0.050(6) 0.047(5) 0.071(7) 0.010(5) -0.005(5) -0.004(5)
C11 0.069(7) 0.066(7) 0.065(7) -0.003(6) 0.016(6) -0.016(6)
C12 0.078(8) 0.046(6) 0.086(8) 0.024(6) 0.017(6) 0.013(6)
C13 0.136(13) 0.084(10) 0.121(13) -0.022(10) 0.009(10) 0.005(10)
C14 0.115(11) 0.051(7) 0.137(13) -0.005(8) -0.044(9) 0.023(7)
C15 0.135(13) 0.079(9) 0.147(15) 0.023(10) 0.042(11) 0.004(10)
C16 0.064(7) 0.056(6) 0.075(8) 0.008(6) 0.007(6) 0.015(5)
C17 0.080(8) 0.048(6) 0.082(8) -0.016(6) -0.007(6) 0.005(6)
C18 0.138(13) 0.071(9) 0.163(17) -0.026(10) 0.012(12) -0.023(9)
C19 0.163(16) 0.071(9) 0.21(2) -0.021(11) 0.104(15) 0.011(10)
C20 0.209(19) 0.061(8) 0.113(13) 0.008(8) 0.035(13) -0.012(11)
C21 0.057(6) 0.059(6) 0.055(7) -0.007(5) 0.010(5) -0.011(5)
C22 0.069(7) 0.049(5) 0.053(6) 0.000(5) -0.004(5) -0.003(5)
C23 0.073(7) 0.046(5) 0.059(7) -0.002(5) 0.018(5) -0.005(5)
C24 0.075(7) 0.082(8) 0.063(7) 0.008(6) 0.012(6) 0.021(7)
C25 0.083(8) 0.066(7) 0.079(9) -0.005(7) 0.013(7) 0.006(6)
C26 0.090(8) 0.060(7) 0.050(6) -0.007(5) 0.005(6) -0.010(6)
C27 0.097(9) 0.091(9) 0.066(8) -0.003(7) 0.037(7) 0.002(8)
C28 0.077(8) 0.092(9) 0.076(9) -0.006(7) 0.006(7) -0.007(7)
C29 0.122(12) 0.070(8) 0.077(9) -0.005(8) 0.022(9) -0.019(9)
C30 0.059(6) 0.058(6) 0.057(6) -0.001(6) 0.003(5) -0.001(5)
C31 0.059(6) 0.064(7) 0.061(7) -0.010(6) 0.012(5) -0.010(5)
C32 0.045(5) 0.063(6) 0.079(8) -0.017(6) 0.006(5) -0.005(5)
C33 0.097(9) 0.069(8) 0.078(9) 0.011(7) 0.009(7) 0.028(7)
C34 0.146(14) 0.073(9) 0.082(10) -0.027(8) 0.019(9) 0.000(9)
C35 0.071(7) 0.051(6) 0.095(10) -0.019(7) 0.009(7) 0.000(6)
C36 0.099(9) 0.053(7) 0.092(10) -0.011(7) 0.017(8) 0.004(6)
C37 0.065(7) 0.064(7) 0.064(7) -0.009(6) 0.002(5) 0.005(6)
C38 0.125(13) 0.058(8) 0.127(14) -0.045(9) -0.024(11) 0.006(9)
C01 0.155(16) 0.094(11) 0.101(12) 0.020(9) 0.023(11) 0.003(11)
Cl1 0.196(5) 0.147(4) 0.112(4) 0.030(3) 0.012(3) 0.056(4)
Cl2 0.186(6) 0.183(6) 0.188(6) -0.049(5) 0.082(5) 0.005(4)

loop_
_atom_type_symbol
_atom_type_description
_atom_type_scat_dispersion_real
_atom_type_scat_dispersion_imag
_atom_type_scat_source
C C 0.0033 0.0016 'International Tables Vol C Tables 4.2.6.8 and 6.1.1.4'
H H 0.0000 0.0000 'International Tables Vol C Tables 4.2.6.8 and 6.1.1.4'
N N 0.0061 0.0033 'International Tables Vol C Tables 4.2.6.8 and 6.1.1.4'
O O 0.0106 0.0060 'International Tables Vol C Tables 4.2.6.8 and 6.1.1.4'
F F 0.0171 0.0103 'International Tables Vol C Tables 4.2.6.8 and 6.1.1.4'
Si Si 0.0817 0.0704 'International Tables Vol C Tables 4.2.6.8 and 6.1.1.4'
Cl Cl 0.1484 0.1585 'International Tables Vol C Tables 4.2.6.8 and 6.1.1.4'
Pt Pt -1.7033 8.3905 'International Tables Vol C Tables 4.2.6.8 and 6.1.1.4'

loop_
_geom_angle_atom_site_label_1
_geom_angle_atom_site_label_2
_geom_angle_atom_site_label_3
_geom_angle
C30 Pt1 C21 90.6(4)
C30 Pt1 N1 93.6(4)
C21 Pt1 N1 175.7(4)
C30 Pt1 N2 172.5(4)
C21 Pt1 N2 96.9(4)
N1 Pt1 N2 79.0(3)
C15 Si1 C12 109.4(6)
C15 Si1 C13 111.3(8)
C12 Si1 C13 106.7(7)
C15 Si1 C14 112.2(7)
C12 Si1 C14 108.2(6)
C13 Si1 C14 109.1(7)
C20 Si2 C17 107.6(6)
C20 Si2 C18 109.7(8)
C17 Si2 C18 109.9(6)
C20 Si2 C19 113.1(9)
C17 Si2 C19 105.7(6)
C18 Si2 C19 110.6(8)
C5 N1 C1 120.0(9)
C5 N1 Pt1 116.4(7)
C1 N1 Pt1 123.5(7)
C10 N2 C6 119.0(9)
C10 N2 Pt1 127.1(8)
C6 N2 Pt1 113.8(6)
C2 C1 N1 118.3(10)
C3 C2 C1 121.5(11)
C3 C2 C11 121.1(11)
C1 C2 C11 117.2(11)
C2 C3 C4 119.7(11)
C3 C4 C5 117.8(11)
N1 C5 C4 122.6(10)
N1 C5 C6 116.4(9)
C4 C5 C6 121.0(10)
N2 C6 C7 120.5(9)
N2 C6 C5 114.2(9)
C7 C6 C5 125.1(9)
C8 C7 C6 117.8(10)
C7 C8 C9 123.4(10)
C8 C9 C10 117.0(10)
C8 C9 C16 122.0(10)
C10 C9 C16 120.8(10)
N2 C10 C9 122.0(10)
C12 C11 C2 178.5(14)
C11 C12 Si1 175.8(12)
C17 C16 C9 172.7(13)
C16 C17 Si2 174.2(12)
C22 C21 Pt1 176.8(10)
C21 C22 C23 179.7(13)
C24 C23 C28 118.4(11)
C24 C23 C22 121.8(10)
C28 C23 C22 119.8(10)
C25 C24 C23 119.1(11)
C26 C25 C24 121.9(12)
C27 C26 C25 120.3(11)
C27 C26 C29 119.8(12)
C25 C26 C29 119.6(13)
C26 C27 C28 120.0(11)
C27 C28 C23 120.2(12)
F1 C29 F2 105.1(14)
F1 C29 F3 102.3(13)
F2 C29 F3 107.7(15)
F1 C29 C26 114.0(14)
F2 C29 C26 116.0(13)
F3 C29 C26 110.6(12)
C31 C30 Pt1 174.0(10)
C30 C31 C32 173.3(13)
C37 C32 C33 117.6(11)
C37 C32 C31 122.4(11)
C33 C32 C31 119.9(11)
C34 C33 C32 119.2(12)
C35 C34 C33 120.7(13)
C34 C35 C36 123.1(12)
C34 C35 C38 120.4(14)
C36 C35 C38 116.5(13)
C35 C36 C37 118.0(12)
C32 C37 C36 121.0(11)
F6 C38 F4 109.9(14)
F6 C38 F5 103.4(16)
F4 C38 F5 103.2(16)
F6 C38 C35 114.3(15)
F4 C38 C35 112.7(15)
F5 C38 C35 112.4(12)
Cl1 C01 Cl2 113.5(9)

loop_
_geom_bond_atom_site_label_1
_geom_bond_atom_site_label_2
_geom_bond_distance
Pt1 C30 1.943(11)
Pt1 C21 1.949(11)
Pt1 N1 2.073(8)
Pt1 N2 2.099(8)
Si1 C15 1.812(14)
Si1 C12 1.829(10)
Si1 C13 1.832(15)
Si1 C14 1.882(13)
Si2 C20 1.832(16)
Si2 C17 1.855(11)
Si2 C18 1.873(15)
Si2 C19 1.874(13)
F1 C29 1.285(16)
F2 C29 1.313(17)
F3 C29 1.324(15)
F4 C38 1.298(18)
F5 C38 1.329(18)
F6 C38 1.28(2)
N1 C5 1.305(12)
N1 C1 1.394(13)
N2 C10 1.315(12)
N2 C6 1.379(13)
C1 C2 1.381(14)
C2 C3 1.348(15)
C2 C11 1.462(15)
C3 C4 1.385(14)
C4 C5 1.395(15)
C5 C6 1.505(13)
C6 C7 1.394(13)
C7 C8 1.339(14)
C8 C9 1.340(14)
C9 C10 1.410(13)
C9 C16 1.425(14)
C11 C12 1.225(15)
C16 C17 1.225(14)
C21 C22 1.187(14)
C22 C23 1.490(14)
C23 C24 1.371(15)
C23 C28 1.392(14)
C24 C25 1.368(15)
C25 C26 1.345(15)
C26 C27 1.330(17)
C26 C29 1.511(17)
C27 C28 1.380(17)
C30 C31 1.203(14)
C31 C32 1.443(14)
C32 C37 1.360(15)
C32 C33 1.418(15)
C33 C34 1.409(16)
C34 C35 1.300(18)
C35 C36 1.352(17)
C35 C38 1.522(15)
C36 C37 1.437(15)
C01 Cl1 1.689(16)
C01 Cl2 1.768(18)
